data_2004396
loop_
_publ_author_name
'Tomas, A.'
'Lemoine, P.'
'Viossat, B.'
'Robin, S.'
'Zhu, J.'
'Galons, H.'

_publ_section_title
;(<i>S</i>)-3-(1,1-Dimethyloxycarbonylamino)-1-phenylmethyloxypiperidine-2,6-dione,
 C~17~H~22~N~2~O~5~
;
_journal_issue 1
_journal_name_full 'Acta Crystallographica Section C'
_journal_page_first 199
_journal_page_last 201
_journal_paper_doi 10.1107/S010827019500905X
_journal_volume 52
_journal_year 1996
_chemical_formula_sum 'C17 H22 N2 O5'
_chemical_formula_weight 334.37
_space_group_IT_number 4
_symmetry_cell_setting monoclinic
_symmetry_space_group_name_Hall 'P 2yb'
_symmetry_space_group_name_H-M 'P 1 21 1'
_atom_type_scat_source IntTabIV
_cell_angle_alpha 90
_cell_angle_beta 106.07(7)
_cell_angle_gamma 90
_cell_formula_units_Z 4
_cell_length_a 10.260(7)
_cell_length_b 10.819(5)
_cell_length_c 16.266(9)
_cell_measurement_reflns_used 21
_cell_measurement_temperature 295(2)
_cell_measurement_theta_max 15.7
_cell_measurement_theta_min 4.55
_cell_volume 1735.0(18)
_diffrn_measurement_device 'Syntex P2~1~'
_diffrn_measurement_method \w-2\q
_diffrn_radiation_type MoK\a
_diffrn_radiation_wavelength 0.71069
_diffrn_reflns_limit_h_max 13
_diffrn_reflns_limit_h_min -13
_diffrn_reflns_limit_k_max 13
_diffrn_reflns_limit_k_min 0
_diffrn_reflns_limit_l_max 20
_diffrn_reflns_limit_l_min 0
_diffrn_reflns_number 3107
_diffrn_reflns_theta_max 25
_diffrn_standards_decay_% <0.02
_diffrn_standards_interval_count 50
_diffrn_standards_number 3
_exptl_absorpt_coefficient_mu 0.089
_exptl_absorpt_correction_type none
_exptl_crystal_colour brown
_exptl_crystal_density_diffrn 1.28
_exptl_crystal_density_meas 1.28(2)
_exptl_crystal_density_method 'flotation in CH^2^Cl^2^/C^6^H^12^'
_exptl_crystal_description parallelepiped
_exptl_crystal_size_max 0.425
_exptl_crystal_size_mid 0.425
_exptl_crystal_size_min 0.075
_refine_diff_density_max 0.12
_refine_diff_density_min -0.13
_refine_ls_extinction_method none
_refine_ls_goodness_of_fit_obs 1.01
_refine_ls_hydrogen_treatment 'H atoms refined isotropically'
_refine_ls_number_parameters 286
_refine_ls_number_reflns 1384
_refine_ls_R_factor_obs 0.058
_refine_ls_shift/esd_max 0.07
_refine_ls_structure_factor_coef F
_refine_ls_weighting_details 'w = 1/\s^2^(F)'
_refine_ls_weighting_scheme calc
_refine_ls_wR_factor_obs 0.06
_reflns_number_observed 1384
_reflns_number_total 3107
_reflns_observed_criterion F>3\s(F)
_cod_data_source_file ka1119.cif
_cod_data_source_block ka1119a
_cod_depositor_comments
;
The following automatic conversions were performed:

'_cell_measurement_temperature' value 'room' was changed to '295(2)'
- the room/ambient temperature average [293;298] in Kelvins(K) was
taken.

Automatic conversion script
Id: cif_fix_values 1646 2011-03-28 12:23:43Z adriana 

The following automatic conversions were performed:

'_cell_measurement_temperature' value 'room' was changed to '295(2)'
- the room/ambient temperature average [293;298] in Kelvins(K) was
taken.

Automatic conversion script
Id: cif_fix_values 1715 2011-07-08 13:25:40Z adriana 

The following automatic conversions were performed:

'_refine_ls_weighting_scheme' value '1/\s^2^(F)' was changed to
'calc'. New tag '_refine_ls_weighting_details' was created. The value
of the new tag was set to 'w = 1/\s^2^(F)'.

Automatic conversion script
Id: cif_fix_values 3143 2015-03-26 13:38:13Z robertas 
;
_cod_original_cell_volume 1735.0(10)
_cod_original_sg_symbol_Hall 'P 2y1'
_cod_original_sg_symbol_H-M 'P 21'
_cod_database_code 2004396

loop_
_symmetry_equiv_pos_as_xyz
x,y,z
-x,y+1/2,-z

loop_
_atom_site_label
_atom_site_fract_x
_atom_site_fract_y
_atom_site_fract_z
_atom_site_U_iso_or_equiv
O1 0.2064(6) 0.9894(6) 0.9469(4) 0.0490(7)
N1 0.3294(8) 1.0299(8) 1.0013(5) 0.0460(10)
O2 0.3485(6) 0.8459(7) 1.0674(4) 0.0520(8)
C2 0.3959(8) 0.9468(11) 1.0664(6) 0.0430(11)
C3 0.5243(9) 0.9980(9) 1.1249(6) 0.0430(11)
C4 0.5219(11) 1.1387(9) 1.1321(6) 0.0490(12)
C5 0.4979(10) 1.1941(9) 1.0431(8) 0.0550(13)
O6 0.3026(8) 1.2088(6) 0.9216(5) 0.0610(9)
C6 0.3704(10) 1.1507(11) 0.9824(7) 0.0560(14)
C7 0.2259(10) 0.9271(11) 0.8710(6) 0.0510(12)
C8 0.0973(9) 0.9457(11) 0.8034(6) 0.0490(12)
C9 0.0093(13) 0.8489(12) 0.7739(9) 0.0800(18)
C10 -0.1147(13) 0.8551(16) 0.7115(12) 0.106(2)
C11 -0.1479(14) 0.976(2) 0.6796(8) 0.111(2)
C12 -0.0592(14) 1.0786(14) 0.7052(7) 0.0790(17)
C13 0.0632(11) 1.0559(12) 0.7658(8) 0.0710(16)
N14 0.5538(8) 0.9326(8) 1.2064(5) 0.0510(10)
O15 0.3557(7) 0.9871(7) 1.2376(4) 0.0620(8)
C15 0.4692(10) 0.9472(9) 1.2583(7) 0.0450(12)
O16 0.5336(6) 0.8983(7) 1.3341(4) 0.0500(7)
C17 0.4713(11) 0.8996(11) 1.4025(7) 0.0570(12)
C18 0.3384(15) 0.8185(16) 1.3816(8) 0.099(2)
C19 0.4443(16) 1.0217(13) 1.4307(9) 0.090(2)
C20 0.5782(17) 0.8383(16) 1.4772(10) 0.105(2)
O1' 0.7007(6) 0.9405(7) 0.9371(4) 0.0590(8)
N1' 0.8253(7) 0.9055(9) 0.9901(5) 0.0420(9)
O2' 0.8085(7) 1.0648(7) 1.0817(4) 0.0630(9)
C2' 0.8556(8) 0.9682(10) 1.0671(6) 0.0420(12)
C3' 0.9680(8) 0.8964(9) 1.1378(6) 0.0370(10)
C4' 1.0750(10) 0.8409(11) 1.1047(7) 0.0560(13)
O15' 0.8529(7) 0.9227(7) 1.2717(5) 0.0680(9)
C5' 1.0137(12) 0.7560(12) 1.0302(8) 0.0630(15)
O6' 0.8245(9) 0.7467(8) 0.9030(6) 0.0800(11)
C6' 0.8793(13) 0.7938(11) 0.9698(9) 0.0750(18)
C7' 0.7098(12) 1.0232(10) 0.8683(9) 0.0720(17)
C8' 0.5768(10) 1.0122(10) 0.7956(6) 0.0470(12)
C9' 0.4925(12) 1.1103(10) 0.7753(8) 0.0700(17)
C10' 0.3728(13) 1.0900(14) 0.7136(8) 0.0860(19)
C11' 0.3458(12) 0.9799(13) 0.6668(7) 0.0690(16)
C12' 0.4336(16) 0.8898(13) 0.6887(8) 0.0800(18)
C13' 0.5472(13) 0.8990(12) 0.7531(8) 0.0720(16)
N14' 1.0238(8) 0.9717(8) 1.2141(5) 0.0500(9)
C15' 0.9564(12) 0.9773(10) 1.2723(6) 0.0520(13)
O16' 1.0272(6) 1.0524(6) 1.3380(4) 0.0520(8)
C17' 0.9818(11) 1.0737(9) 1.4142(7) 0.0530(12)
C18' 0.8519(13) 1.1342(14) 1.3929(9) 0.0840(17)
C19' 0.9665(14) 0.9470(12) 1.4586(7) 0.0780(17)
C20' 1.0954(12) 1.1406(12) 1.4713(6) 0.0650(15)
H3 0.5893 0.9684 1.0897 0.0512
H41 0.5928 1.1530 1.1870 0.0512
H42 0.4431 1.1735 1.1521 0.0512
H51 0.5651 1.1786 1.0063 0.0512
H52 0.4911 1.2886 1.0586 0.0512
H71 0.3041 0.9853 0.8666 0.0512
H72 0.2510 0.8412 0.9013 0.0512
H9 -0.0100 0.7667 0.8025 0.0512
H10 -0.1668 0.7679 0.7028 0.0512
H11 -0.2421 0.9540 0.6372 0.0512
H12 -0.0760 1.1673 0.6792 0.0512
H13 0.1323 1.1276 0.7909 0.0512
H14 0.6351 0.8775 1.2245 0.0512
H181 0.2848 0.8114 1.3168 0.0512
H182 0.3327 0.8020 1.4442 0.0512
H183 0.3114 0.7351 1.3475 0.0512
H191 0.3896 1.0441 1.4736 0.0512
H192 0.4043 1.0551 1.3689 0.0512
H193 0.5114 1.0957 1.4310 0.0512
H201 0.6102 0.7605 1.4559 0.0512
H202 0.6581 0.8925 1.5015 0.0512
H203 0.5347 0.8180 1.5235 0.0512
H3' 0.9071 0.8354 1.1584 0.0512
H9' 0.5309 1.1846 0.8162 0.0512
H10' 0.2980 1.1230 0.6635 0.0512
H11' 0.2714 0.9272 0.6238 0.0512
H12' 0.4100 0.8198 0.6430 0.0512
H13' 0.6098 0.8233 0.7519 0.0512
H14' 1.1227 0.9647 1.2214 0.0512
H41' 1.1162 0.9113 1.0811 0.0512
H42' 1.1576 0.8123 1.1513 0.0512
H51' 1.0637 0.7448 0.9846 0.0512
H52' 0.9694 0.6981 1.0624 0.0512
H71' 0.7149 1.0990 0.9096 0.0512
H72' 0.7892 1.0070 0.8437 0.0512
H181' 0.7814 1.1467 1.4273 0.0512
H182' 0.7644 1.0937 1.3537 0.0512
H183' 0.8671 1.2229 1.3730 0.0512
H191' 0.9882 0.9428 1.5257 0.0512
H192' 1.0603 0.9026 1.4632 0.0512
H193' 0.9051 0.8795 1.4191 0.0512
H201' 1.1782 1.0872 1.4852 0.0512
H202' 1.1139 1.2218 1.4407 0.0512
H203' 1.0722 1.1626 1.5253 0.0512

loop_
_geom_angle_atom_site_label_1
_geom_angle_atom_site_label_2
_geom_angle_atom_site_label_3
_geom_angle
_geom_angle_publ_flag
N1 O1 C7 111.5(7) yes
O1 N1 C2 116.1(8) yes
O1 N1 C6 114.7(8) yes
C2 N1 C6 129.2(9) yes
N1 C2 O2 118.5(9) yes
N1 C2 C3 113.4(8) yes
O2 C2 C3 128.1(9) yes
C2 C3 C4 112.8(8) yes
C2 C3 N14 108.8(8) yes
C4 C3 N14 114.7(8) yes
C3 C4 C5 108.8(8) yes
C4 C5 C6 112.9(9) yes
N1 C6 C5 113.8(9) yes
N1 C6 O6 120.7(10) yes
C5 C6 O6 125.4(10) yes
O1 C7 C8 105.1(8) yes
C7 C8 C9 121.2(10) yes
C7 C8 C13 121.8(10) yes
C9 C8 C13 116.9(11) yes
C8 C9 C10 126.5(13) yes
C9 C10 C11 113.0(15) yes
C10 C11 C12 123.1(15) yes
C11 C12 C13 116.7(13) yes
C8 C13 C12 123.5(12) yes
C3 N14 C15 119.6(8) yes
N14 C15 O15 126.6(10) yes
N14 C15 O16 106.6(8) yes
O15 C15 O16 126.6(9) yes
C15 O16 C17 120.1(8) yes
O16 C17 C18 111.9(9) yes
O16 C17 C19 114.9(10) yes
O16 C17 C20 103.6(10) yes
C18 C17 C19 110.2(11) yes
C18 C17 C20 108.3(11) yes
C19 C17 C20 107.4(11) yes
N1' O1' C7' 113.7(7) yes
O1' N1' C2' 111.6(8) yes
O1' N1' C6' 116.4(8) yes
C2' N1' C6' 129.1(9) yes
N1' C2' O2' 127.2(9) yes
N1' C2' C3' 110.7(8) yes
O2' C2' C3' 122.1(9) yes
C2' C3' C4' 113.4(8) yes
C2' C3' N14' 112.2(7) yes
C4' C3' N14' 112.3(8) yes
C3' C4' C5' 110.7(9) yes
C4' C5' C6' 117.3(10) yes
N1' C6' C5' 115.3(11) yes
N1' C6' O6' 117.7(12) yes
C5' C6' O6' 126.4(12) yes
O1' C7' C8' 108.1(9) yes
C7' C8' C9' 119.8(10) yes
C7' C8' C13' 118.1(10) yes
C9' C8' C13' 122.1(11) yes
C8' C9' C10' 115.8(11) yes
C9' C10' C11' 122.4(12) yes
C10' C11' C12' 117.9(13) yes
C11' C12' C13' 123.0(14) yes
C8' C13' C12' 118.3(12) yes
C3' N14' C15' 118.3(8) yes
O15' C15' N14' 127.1(10) yes
O15' C15' O16' 124.5(10) yes
N14' C15' O16' 108.4(9) yes
C15' O16' C17' 121.9(8) yes
O16' C17' C18' 111.0(9) yes
O16' C17' C19' 110.3(9) yes
O16' C17' C20' 103.5(8) yes
C18' C17' C19' 107.6(10) yes
C18' C17' C20' 116.7(10) yes
C19' C17' C20' 107.6(9) yes

loop_
_geom_bond_atom_site_label_1
_geom_bond_atom_site_label_2
_geom_bond_distance
_geom_bond_publ_flag
O1 N1 1.397(11) yes
O1 C7 1.468(12) yes
N1 C2 1.413(13) yes
N1 C6 1.432(14) yes
O2 C2 1.196(13) yes
C2 C3 1.501(14) yes
C3 C4 1.528(14) yes
C3 N14 1.458(13) yes
C4 C5 1.523(15) yes
C5 C6 1.481(16) yes
O6 C6 1.214(14) yes
C7 C8 1.479(14) yes
C8 C9 1.379(17) yes
C8 C13 1.341(17) yes
C9 C10 1.39(2) yes
C10 C11 1.41(3) yes
C11 C12 1.42(2) yes
C12 C13 1.387(18) yes
N14 C15 1.378(14) yes
O15 C15 1.200(12) yes
C15 O16 1.335(12) yes
O16 C17 1.429(13) yes
C17 C18 1.58(2) yes
C17 C19 1.451(18) yes
C17 C20 1.54(2) yes
O1' N1' 1.382(10) yes
O1' C7' 1.456(14) yes
N1' C2' 1.381(13) yes
N1' C6' 1.407(16) yes
O2' C2' 1.203(13) yes
C2' C3' 1.589(13) yes
C3' C4' 1.478(14) yes
C3' N14' 1.462(12) yes
C4' C5' 1.511(17) yes
C5' C6' 1.511(19) yes
O6' C6' 1.190(17) yes
C7' C8' 1.543(16) yes
C8' C9' 1.351(16) yes
C8' C13' 1.398(17) yes
C9' C10' 1.372(18) yes
C10' C11' 1.40(2) yes
C11' C12' 1.31(2) yes
C12' C13' 1.338(19) yes
N14' C15' 1.320(13) yes
O15' C15' 1.213(14) yes
C15' O16' 1.378(12) yes
O16' C17' 1.459(12) yes
C17' C18' 1.439(18) yes
C17' C19' 1.577(16) yes
C17' C20' 1.464(16) yes
C3 H3 1.04(7) no
C4 H41 1.00(5) no
C4 H42 1.02(7) no
C5 H51 1.04(7) no
C5 H52 1.06(3) no
C7 H71 1.04(6) no
C7 H72 1.05(5) no
C9 H9 1.05(6) no
C10 H10 1.07(6) no
C11 H11 1.05(5) no
C12 H12 1.04(5) no
C13 H13 1.05(7) no
N14 H14 1.00(5) no
C18 H181 1.05(3) no
C18 H182 1.05(5) no
C18 H183 1.06(6) no
C19 H191 1.04(8) no
C19 H192 1.04(5) no
C19 H193 1.06(7) no
C20 H201 1.00(8) no
C20 H202 0.99(4) no
C20 H203 1.00(8) no
C3' H3' 1.03(7) no
C4' H41' 1.00(7) no
C4' H42' 1.02(6) no
C5' H51' 1.02(7) no
C5' H52' 1.00(8) no
C7' H71' 1.05(6) no
C7' H72' 1.02(6) no
C9' H9' 1.05(6) no
C10' H10' 1.02(6) no
C11' H11' 1.05(7) no
C12' H12' 1.04(6) no
C13' H13' 1.04(6) no
N14' H14' 0.99(3) no
C18' H181' 1.04(7) no
C18' H182' 1.04(7) no
C18' H183' 1.04(5) no
C19' H191' 1.052(19) no
C19' H192' 1.06(6) no
C19' H193' 1.06(7) no
C20' H201' 1.00(8) no
C20' H202' 1.05(6) no
C20' H203' 1.00(8) no
